data_4060569
_journal_name_full Organometallics
_journal_year 2005
_chemical_formula_sum 'C16 H24 Zr'
_chemical_formula_weight 307.57
_space_group_IT_number 61
_symmetry_cell_setting orthorhombic
_symmetry_Int_Tables_number 61
_symmetry_space_group_name_Hall '-P 2ac 2ab'
_symmetry_space_group_name_H-M 'P b c a'
_cell_angle_alpha 90.00
_cell_angle_beta 90.00
_cell_angle_gamma 90.00
_cell_formula_units_Z 8
_cell_length_a 8.0303(3)
_cell_length_b 16.5205(7)
_cell_length_c 21.9315(9)
_cell_measurement_temperature 98
_cell_volume 2909.5(2)
_diffrn_ambient_temperature 98
_exptl_crystal_density_diffrn 1.404
_cod_database_code 4060569

loop_
_symmetry_equiv_pos_as_xyz
'x, y, z'
'-x+1/2, -y, z+1/2'
'-x, y+1/2, -z+1/2'
'x+1/2, -y+1/2, -z'
'-x, -y, -z'
'x-1/2, y, -z-1/2'
'x, -y-1/2, z-1/2'
'-x-1/2, y-1/2, z'

loop_
_atom_site_label
_atom_site_type_symbol
_atom_site_fract_x
_atom_site_fract_y
_atom_site_fract_z
_atom_site_U_iso_or_equiv
_atom_site_adp_type
_atom_site_occupancy
_atom_site_symmetry_multiplicity
_atom_site_calc_flag
_atom_site_refinement_flags
_atom_site_disorder_assembly
_atom_site_disorder_group
Zr Zr 0.663015(13) 0.143387(7) 0.372827(5) 0.01123(5) Uani 1 1 d . . .
C1 C 0.54343(16) 0.19538(8) 0.47046(6) 0.0217(3) Uani 1 1 d . . .
C2 C 0.40371(16) 0.17991(8) 0.43338(6) 0.0192(3) Uani 1 1 d . . .
C3 C 0.40673(15) 0.23458(8) 0.38470(6) 0.0176(3) Uani 1 1 d . . .
C4 C 0.54705(15) 0.28496(8) 0.39158(6) 0.0189(3) Uani 1 1 d . . .
C5 C 0.63197(16) 0.26068(9) 0.44444(6) 0.0210(3) Uani 1 1 d . . .
C6 C 0.90279(15) 0.11623(9) 0.44554(6) 0.0201(3) Uani 1 1 d . . .
C7 C 0.84270(14) 0.04018(9) 0.42788(6) 0.0180(3) Uani 1 1 d . . .
C8 C 0.87588(16) 0.03012(9) 0.36522(6) 0.0179(3) Uani 1 1 d . . .
C9 C 0.95505(15) 0.10019(8) 0.34407(7) 0.0206(3) Uani 1 1 d . . .
C10 C 0.97070(16) 0.15414(8) 0.39351(7) 0.0214(3) Uani 1 1 d . . .
C11 C 0.70153(17) 0.20663(8) 0.28057(6) 0.0163(3) Uani 1 1 d . . .
C12 C 0.49197(15) 0.04570(7) 0.33549(6) 0.0146(2) Uani 1 1 d . . .
C13 C 0.41236(14) -0.03621(8) 0.35241(6) 0.0155(3) Uani 1 1 d . . .
C14 C 0.29724(19) -0.06429(9) 0.30067(7) 0.0219(3) Uani 1 1 d . . .
C15 C 0.30971(17) -0.02866(9) 0.41080(6) 0.0193(3) Uani 1 1 d . . .
C16 C 0.54432(17) -0.10172(8) 0.36176(7) 0.0208(3) Uani 1 1 d . . .
H1 H 0.5676(17) 0.1675(9) 0.5058(7) 0.024(4) Uiso 1 1 d . . .
H2 H 0.3241(17) 0.1377(9) 0.4397(8) 0.024(4) Uiso 1 1 d . . .
H3 H 0.3380(17) 0.2377(10) 0.3527(8) 0.027(4) Uiso 1 1 d . . .
H4 H 0.5793(18) 0.3253(10) 0.3650(6) 0.021(4) Uiso 1 1 d . . .
H5 H 0.7310(19) 0.2838(9) 0.4599(7) 0.028(4) Uiso 1 1 d . . .
H6 H 0.9010(18) 0.1386(8) 0.4841(7) 0.020(4) Uiso 1 1 d . . .
H7 H 0.7923(18) 0.0007(9) 0.4535(7) 0.023(4) Uiso 1 1 d . . .
H8 H 0.8452(15) -0.0165(9) 0.3415(7) 0.021(4) Uiso 1 1 d . . .
H9 H 0.9922(17) 0.1101(9) 0.3036(7) 0.024(4) Uiso 1 1 d . . .
H10 H 1.0147(17) 0.2069(9) 0.3906(7) 0.018(3) Uiso 1 1 d . . .
H11A H 0.6032(19) 0.2283(10) 0.2649(7) 0.032(4) Uiso 1 1 d . . .
H11B H 0.7383(18) 0.1689(9) 0.2514(7) 0.024(4) Uiso 1 1 d . . .
H11C H 0.7778(19) 0.2472(10) 0.2845(7) 0.030(4) Uiso 1 1 d . . .
H12A H 0.4026(17) 0.0823(8) 0.3213(7) 0.023(4) Uiso 1 1 d . . .
H12B H 0.5611(16) 0.0387(9) 0.3000(7) 0.020(4) Uiso 1 1 d . . .
H14A H 0.2146(18) -0.0237(9) 0.2924(7) 0.022(4) Uiso 1 1 d . . .
H14B H 0.2458(17) -0.1156(10) 0.3094(7) 0.027(4) Uiso 1 1 d . . .
H14C H 0.3562(18) -0.0699(9) 0.2655(8) 0.025(4) Uiso 1 1 d . . .
H15A H 0.2295(19) 0.0119(10) 0.4085(7) 0.027(4) Uiso 1 1 d . . .
H15B H 0.3823(16) -0.0149(8) 0.4440(7) 0.015(3) Uiso 1 1 d . . .
H15C H 0.2597(17) -0.0809(9) 0.4212(7) 0.021(4) Uiso 1 1 d . . .
H16A H 0.4883(19) -0.1579(9) 0.3715(6) 0.019(4) Uiso 1 1 d . . .
H16B H 0.6108(17) -0.1088(9) 0.3262(7) 0.023(4) Uiso 1 1 d . . .
H16C H 0.6131(18) -0.0913(9) 0.3955(7) 0.021(4) Uiso 1 1 d . . .

loop_
_atom_site_aniso_label
_atom_site_aniso_U_11
_atom_site_aniso_U_22
_atom_site_aniso_U_33
_atom_site_aniso_U_23
_atom_site_aniso_U_13
_atom_site_aniso_U_12
Zr 0.01002(8) 0.01192(8) 0.01175(8) -0.00033(4) 0.00046(4) 0.00070(4)
C1 0.0242(7) 0.0277(8) 0.0132(6) -0.0021(6) 0.0027(5) 0.0100(6)
C2 0.0157(6) 0.0187(7) 0.0233(7) -0.0046(5) 0.0070(5) 0.0015(5)
C3 0.0134(6) 0.0197(7) 0.0196(7) -0.0055(5) -0.0017(5) 0.0054(5)
C4 0.0199(6) 0.0125(6) 0.0242(7) -0.0031(5) 0.0038(5) 0.0028(5)
C5 0.0166(6) 0.0220(7) 0.0244(7) -0.0121(6) -0.0017(5) 0.0030(5)
C6 0.0152(6) 0.0254(7) 0.0196(7) -0.0030(6) -0.0060(5) 0.0049(5)
C7 0.0143(6) 0.0200(7) 0.0198(7) 0.0051(6) -0.0008(5) 0.0030(5)
C8 0.0129(6) 0.0195(7) 0.0213(7) -0.0015(5) -0.0012(5) 0.0052(5)
C9 0.0121(6) 0.0270(7) 0.0227(7) 0.0054(6) 0.0048(5) 0.0062(5)
C10 0.0111(6) 0.0187(7) 0.0345(8) 0.0033(6) -0.0042(6) 0.0000(5)
C11 0.0157(6) 0.0157(7) 0.0174(7) -0.0005(5) 0.0013(5) -0.0017(5)
C12 0.0146(6) 0.0139(6) 0.0151(6) 0.0014(5) 0.0012(5) 0.0010(5)
C13 0.0147(6) 0.0144(6) 0.0174(6) 0.0019(5) 0.0000(5) -0.0016(5)
C14 0.0251(7) 0.0190(7) 0.0216(7) 0.0010(6) -0.0033(6) -0.0052(6)
C15 0.0191(6) 0.0194(7) 0.0195(7) 0.0039(6) 0.0009(5) -0.0009(5)
C16 0.0218(7) 0.0144(7) 0.0262(8) 0.0029(6) 0.0003(6) 0.0012(5)

loop_
_geom_bond_atom_site_label_1
_geom_bond_atom_site_label_2
_geom_bond_distance
_geom_bond_site_symmetry_2
_geom_bond_publ_flag
Zr Cp1 2.232 . ?
Zr Cp2 2.234 . ?
Zr Pln1 2.3209(6) . ?
Zr Pln2 2.2335(5) . ?
Zr C12 2.2719(12) . ?
Zr C11 2.2980(13) . ?
Zr C1 2.4990(13) . ?
Zr C5 2.5067(13) . ?
Zr C10 2.5184(13) . ?
Zr C9 2.5311(12) . ?
Zr C7 2.5391(13) . ?
Zr C8 2.5400(13) . ?
Zr C6 2.5400(13) . ?
Zr C2 2.5424(12) . ?
Zr C4 2.5507(13) . ?
Zr C3 2.5638(12) . ?
C1 C2 1.4091(19) . ?
C1 C5 1.413(2) . ?
C1 H1 0.922(16) . ?
C2 C3 1.399(2) . ?
C2 H2 0.956(15) . ?
C3 C4 1.4089(18) . ?
C3 H3 0.895(16) . ?
C4 C5 1.4035(19) . ?
C4 H4 0.922(16) . ?
C5 H5 0.945(16) . ?
C6 C7 1.400(2) . ?
C6 C10 1.411(2) . ?
C6 H6 0.923(15) . ?
C7 C8 1.4097(19) . ?
C7 H7 0.951(15) . ?
C8 C9 1.3999(19) . ?
C8 H8 0.962(16) . ?
C9 C10 1.409(2) . ?
C9 H9 0.950(15) . ?
C10 H10 0.942(15) . ?
C11 H11A 0.933(16) . ?
C11 H11B 0.940(16) . ?
C11 H11C 0.912(17) . ?
C12 C13 1.5418(17) . ?
C12 H12A 0.989(14) . ?
C12 H12B 0.964(14) . ?
C13 C15 1.5280(18) . ?
C13 C16 1.5285(18) . ?
C13 C14 1.5354(18) . ?
C14 H14A 0.960(15) . ?
C14 H14B 0.961(16) . ?
C14 H14C 0.911(17) . ?
C15 H15A 0.931(16) . ?
C15 H15B 0.960(14) . ?
C15 H15C 0.979(15) . ?
C16 H16A 1.053(15) . ?
C16 H16B 0.951(15) . ?
C16 H16C 0.939(15) . ?
